data_4305394
loop_
_publ_author_name
'Min-Sik Eum'
'Chong Shik Chin'
'Song yi Kim'
'Choongil Kim'
'Sung Kwon Kang'
'Nam Hwi Hur'
'Ji Hoon Seo'
'Gu Young Kim'
'Young Kwan Kim'

_publ_section_title
;
Ligand Effects on Luminescence of New Type Blue Light-Emitting
Mono(2-phenylpyridinato)iridium(III) Complexes
;
_journal_name_full 'Inorganic Chemistry'
_journal_page_first 6289
_journal_page_last 6295
_journal_paper_doi 10.1021/ic800376e
_journal_volume 47
_journal_year 2008
_chemical_formula_moiety 'C37 H35 Cl Ir N P2, C H Cl3'
_chemical_formula_sum 'C38 H36 Cl4 Ir N P2'
_chemical_formula_weight 902.62
_chemical_name_systematic
;
 ?
;
_space_group_IT_number 14
_symmetry_cell_setting monoclinic
_symmetry_space_group_name_Hall '-P 2yn'
_symmetry_space_group_name_H-M 'P 1 21/n 1'
_atom_sites_solution_hydrogens geom
_atom_sites_solution_primary direct
_atom_sites_solution_secondary difmap
_audit_creation_method SHELXL-97
_cell_angle_alpha 90.00
_cell_angle_beta 103.0790(10)
_cell_angle_gamma 90.00
_cell_formula_units_Z 4
_cell_length_a 13.4805(2)
_cell_length_b 18.7541(3)
_cell_length_c 14.7961(2)
_cell_measurement_reflns_used 5032
_cell_measurement_temperature 173(2)
_cell_measurement_theta_max 27.02
_cell_measurement_theta_min 2.17
_cell_volume 3643.63(9)
_computing_cell_refinement 'Bruker SMART'
_computing_data_collection 'Bruker SMART'
_computing_data_reduction 'Bruker SAINT'
_computing_molecular_graphics 'Ortep-3 for Windows (Farrugia, 1997)'
_computing_publication_material 'WinGX publication routines (Farrugia, 1999)'
_computing_structure_refinement 'SHELXL-97 (Sheldrick, 1997)'
_computing_structure_solution 'SHELXL-97 (Sheldrick, 1997)'
_diffrn_ambient_temperature 173(2)
_diffrn_measured_fraction_theta_full 0.998
_diffrn_measured_fraction_theta_max 0.998
_diffrn_measurement_device_type 'Bruker SMART CCD area-detector'
_diffrn_measurement_method 'phi and omega scans'
_diffrn_radiation_monochromator graphite
_diffrn_radiation_source 'fine-focus sealed tube'
_diffrn_radiation_type MoK\a
_diffrn_radiation_wavelength 0.71073
_diffrn_reflns_av_R_equivalents 0.0439
_diffrn_reflns_av_sigmaI/netI 0.0453
_diffrn_reflns_limit_h_max 17
_diffrn_reflns_limit_h_min -17
_diffrn_reflns_limit_k_max 25
_diffrn_reflns_limit_k_min -22
_diffrn_reflns_limit_l_max 19
_diffrn_reflns_limit_l_min -16
_diffrn_reflns_number 38680
_diffrn_reflns_theta_full 28.29
_diffrn_reflns_theta_max 28.29
_diffrn_reflns_theta_min 1.78
_diffrn_standards_decay_% 0
_exptl_absorpt_coefficient_mu 4.074
_exptl_absorpt_correction_T_max 0.765
_exptl_absorpt_correction_T_min 0.675
_exptl_absorpt_correction_type multi-scan
_exptl_absorpt_process_details 'SADABS 2.03, (Sheldrick, 2002)'
_exptl_crystal_colour 'pale green'
_exptl_crystal_density_diffrn 1.645
_exptl_crystal_density_method 'not measured'
_exptl_crystal_description Block
_exptl_crystal_F_000 1784
_exptl_crystal_size_max 0.10
_exptl_crystal_size_mid 0.08
_exptl_crystal_size_min 0.07
_refine_diff_density_max 0.844
_refine_diff_density_min -0.938
_refine_diff_density_rms 0.117
_refine_ls_extinction_method none
_refine_ls_goodness_of_fit_ref 1.016
_refine_ls_hydrogen_treatment mixed
_refine_ls_matrix_type full
_refine_ls_number_parameters 419
_refine_ls_number_reflns 9028
_refine_ls_number_restraints 0
_refine_ls_restrained_S_all 1.016
_refine_ls_R_factor_all 0.0432
_refine_ls_R_factor_gt 0.0278
_refine_ls_shift/su_max 0.003
_refine_ls_shift/su_mean 0.000
_refine_ls_structure_factor_coef Fsqd
_refine_ls_weighting_details 'calc w=1/[\s^2^(Fo^2^)+(0.0222P)^2^+0.5468P] where P=(Fo^2^+2Fc^2^)/3'
_refine_ls_weighting_scheme calc
_refine_ls_wR_factor_gt 0.0513
_refine_ls_wR_factor_ref 0.0557
_reflns_number_gt 7207
_reflns_number_total 9028
_reflns_threshold_expression >2sigma(I)
_cod_data_source_file ic800376e-file003_2.cif
_cod_data_source_block irphpyr6
_cod_depositor_comments
;
The following automatic conversions were performed:
'_symmetry_cell_setting' value 'Monoclinic' changed to 'monoclinic'
according to '/home/saulius/struct/CIF-dictionaries/cif_core.dic'
dictionary named 'cif_core.dic' version 2.4.1 from 2010-06-29.

Automatic conversion script
Id: cif_fix_enum 1527 2010-12-29 10:47:43Z saulius 
;
_cod_original_sg_symbol_H-M 'P 1 21/n 1 '
_cod_database_code 4305394

loop_
_symmetry_equiv_pos_as_xyz
'x, y, z'
'-x+1/2, y+1/2, -z+1/2'
'-x, -y, -z'
'x-1/2, -y-1/2, z-1/2'

loop_
_atom_site_label
_atom_site_type_symbol
_atom_site_fract_x
_atom_site_fract_y
_atom_site_fract_z
_atom_site_U_iso_or_equiv
_atom_site_adp_type
_atom_site_occupancy
_atom_site_symmetry_multiplicity
_atom_site_calc_flag
_atom_site_refinement_flags
_atom_site_disorder_assembly
_atom_site_disorder_group
Ir Ir 0.080362(8) 0.762592(6) 0.149452(7) 0.01540(4) Uani 1 1 d . . .
Cl1 Cl 0.24894(5) 0.70485(4) 0.15813(5) 0.02639(17) Uani 1 1 d . . .
H1 H 0.125(2) 0.8135(16) 0.217(2) 0.032(9) Uiso 1 1 d . . .
N1 N -0.00316(17) 0.68869(13) 0.05065(16) 0.0195(5) Uani 1 1 d . . .
C2 C 0.0363(2) 0.63272(17) 0.0146(2) 0.0270(7) Uani 1 1 d . . .
H2 H 0.1056 0.6235 0.0341 0.032 Uiso 1 1 calc R . .
C3 C -0.0224(3) 0.58853(19) -0.0503(2) 0.0365(9) Uani 1 1 d . . .
H3 H 0.0066 0.5497 -0.0739 0.044 Uiso 1 1 calc R . .
C4 C -0.1251(3) 0.6029(2) -0.0798(2) 0.0435(10) Uani 1 1 d . . .
H4 H -0.1661 0.5742 -0.1244 0.052 Uiso 1 1 calc R . .
C5 C -0.1664(3) 0.6598(2) -0.0428(2) 0.0368(9) Uani 1 1 d . . .
H5 H -0.2356 0.6694 -0.0617 0.044 Uiso 1 1 calc R . .
C6 C -0.1044(2) 0.70285(17) 0.0229(2) 0.0221(7) Uani 1 1 d . . .
C7 C -0.1375(2) 0.76636(16) 0.0669(2) 0.0209(6) Uani 1 1 d . . .
C8 C -0.2388(2) 0.78935(18) 0.0474(2) 0.0286(7) Uani 1 1 d . . .
H8 H -0.2884 0.7633 0.0068 0.034 Uiso 1 1 calc R . .
C9 C -0.2651(2) 0.85015(18) 0.0880(2) 0.0310(8) Uani 1 1 d . . .
H9 H -0.3324 0.8657 0.0744 0.037 Uiso 1 1 calc R . .
C10 C -0.1912(2) 0.88822(18) 0.1491(2) 0.0289(8) Uani 1 1 d . . .
H10 H -0.2089 0.9296 0.1764 0.035 Uiso 1 1 calc R . .
C11 C -0.0912(2) 0.86529(16) 0.1701(2) 0.0232(7) Uani 1 1 d . . .
H11 H -0.0429 0.8913 0.2120 0.028 Uiso 1 1 calc R . .
C12 C -0.0608(2) 0.80382(15) 0.13001(19) 0.0179(6) Uani 1 1 d . . .
P13 P 0.11193(6) 0.83381(4) 0.03210(5) 0.01868(17) Uani 1 1 d . . .
C14 C 0.0232(2) 0.90710(17) -0.0035(2) 0.0290(8) Uani 1 1 d . . .
H14A H 0.0207 0.9361 0.0494 0.044 Uiso 1 1 calc R . .
H14B H -0.0434 0.8883 -0.0295 0.044 Uiso 1 1 calc R . .
H14C H 0.0454 0.9355 -0.0492 0.044 Uiso 1 1 calc R . .
C15 C 0.1073(2) 0.78495(16) -0.0751(2) 0.0212(7) Uani 1 1 d . . .
C16 C 0.1925(2) 0.74538(17) -0.0852(2) 0.0275(7) Uani 1 1 d . . .
H16 H 0.2522 0.7472 -0.0392 0.033 Uiso 1 1 calc R . .
C17 C 0.1882(3) 0.70385(19) -0.1628(2) 0.0330(8) Uani 1 1 d . . .
H17 H 0.2452 0.6782 -0.1693 0.040 Uiso 1 1 calc R . .
C18 C 0.0992(3) 0.7002(2) -0.2309(2) 0.0377(9) Uani 1 1 d . . .
H18 H 0.0966 0.6722 -0.2833 0.045 Uiso 1 1 calc R . .
C19 C 0.0143(3) 0.73782(19) -0.2213(2) 0.0356(8) Uani 1 1 d . . .
H19 H -0.0458 0.7346 -0.2667 0.043 Uiso 1 1 calc R . .
C20 C 0.0186(2) 0.78042(17) -0.1439(2) 0.0273(7) Uani 1 1 d . . .
H20 H -0.0385 0.8062 -0.1381 0.033 Uiso 1 1 calc R . .
C21 C 0.2340(2) 0.88072(16) 0.0520(2) 0.0226(7) Uani 1 1 d . . .
C22 C 0.2991(2) 0.88297(16) 0.1387(2) 0.0247(7) Uani 1 1 d . . .
H22 H 0.2829 0.8581 0.1878 0.030 Uiso 1 1 calc R . .
C23 C 0.3887(2) 0.92227(17) 0.1527(2) 0.0322(8) Uani 1 1 d . . .
H23 H 0.4326 0.9235 0.2110 0.039 Uiso 1 1 calc R . .
C24 C 0.4125(3) 0.95931(18) 0.0801(3) 0.0383(9) Uani 1 1 d . . .
H24 H 0.4724 0.9857 0.0898 0.046 Uiso 1 1 calc R . .
C25 C 0.3486(3) 0.95776(18) -0.0065(3) 0.0397(9) Uani 1 1 d . . .
H25 H 0.3649 0.9834 -0.0550 0.048 Uiso 1 1 calc R . .
C26 C 0.2598(2) 0.91799(17) -0.0215(2) 0.0312(8) Uani 1 1 d . . .
H26 H 0.2172 0.9160 -0.0804 0.037 Uiso 1 1 calc R . .
P27 P 0.05047(5) 0.69590(4) 0.27145(5) 0.01729(16) Uani 1 1 d . . .
C28 C 0.1532(2) 0.63618(17) 0.3243(2) 0.0266(7) Uani 1 1 d . . .
H28A H 0.1740 0.6090 0.2768 0.040 Uiso 1 1 calc R . .
H28B H 0.1301 0.6044 0.3661 0.040 Uiso 1 1 calc R . .
H28C H 0.2098 0.6635 0.3579 0.040 Uiso 1 1 calc R . .
C29 C 0.0234(2) 0.74177(15) 0.37225(19) 0.0183(6) Uani 1 1 d . . .
C30 C -0.0140(2) 0.70214(17) 0.4372(2) 0.0237(7) Uani 1 1 d . . .
H30 H -0.0264 0.6536 0.4275 0.028 Uiso 1 1 calc R . .
C31 C -0.0328(2) 0.73431(18) 0.5159(2) 0.0301(8) Uani 1 1 d . . .
H31 H -0.0581 0.7075 0.5586 0.036 Uiso 1 1 calc R . .
C32 C -0.0139(3) 0.80617(19) 0.5310(2) 0.0347(8) Uani 1 1 d . . .
H32 H -0.0256 0.8277 0.5842 0.042 Uiso 1 1 calc R . .
C33 C 0.0225(3) 0.84601(18) 0.4669(2) 0.0334(8) Uani 1 1 d . . .
H33 H 0.0341 0.8946 0.4767 0.040 Uiso 1 1 calc R . .
C34 C 0.0418(2) 0.81424(16) 0.3881(2) 0.0236(7) Uani 1 1 d . . .
H34 H 0.0670 0.8414 0.3457 0.028 Uiso 1 1 calc R . .
C35 C -0.0607(2) 0.63732(15) 0.23872(19) 0.0189(6) Uani 1 1 d . . .
C36 C -0.1581(2) 0.66471(17) 0.2343(2) 0.0256(7) Uani 1 1 d . . .
H36 H -0.1656 0.7118 0.2512 0.031 Uiso 1 1 calc R . .
C37 C -0.2434(2) 0.62247(19) 0.2048(2) 0.0345(8) Uani 1 1 d . . .
H37 H -0.3079 0.6413 0.2016 0.041 Uiso 1 1 calc R . .
C38 C -0.2328(3) 0.55242(19) 0.1803(2) 0.0379(9) Uani 1 1 d . . .
H38 H -0.2901 0.5240 0.1602 0.045 Uiso 1 1 calc R . .
C39 C -0.1370(3) 0.52462(19) 0.1856(2) 0.0386(9) Uani 1 1 d . . .
H39 H -0.1299 0.4772 0.1700 0.046 Uiso 1 1 calc R . .
C40 C -0.0519(2) 0.56657(17) 0.2138(2) 0.0279(7) Uani 1 1 d . . .
H40 H 0.0123 0.5474 0.2162 0.034 Uiso 1 1 calc R . .
C41 C 0.1198(2) 1.04905(18) 0.3185(2) 0.0358(8) Uani 1 1 d . . .
H41 H 0.1417 1.0984 0.3133 0.043 Uiso 1 1 calc R . .
Cl2 Cl 0.16798(7) 0.99655(5) 0.24024(7) 0.0491(3) Uani 1 1 d . . .
Cl3 Cl -0.01414(7) 1.04662(6) 0.28912(9) 0.0659(4) Uani 1 1 d . . .
Cl4 Cl 0.16703(9) 1.02028(6) 0.43254(8) 0.0644(3) Uani 1 1 d . . .

loop_
_atom_site_aniso_label
_atom_site_aniso_U_11
_atom_site_aniso_U_22
_atom_site_aniso_U_33
_atom_site_aniso_U_23
_atom_site_aniso_U_13
_atom_site_aniso_U_12
Ir 0.01364(6) 0.01532(6) 0.01764(6) -0.00014(5) 0.00439(4) 0.00011(5)
Cl1 0.0199(4) 0.0251(4) 0.0365(4) 0.0041(3) 0.0112(3) 0.0054(3)
N1 0.0211(12) 0.0192(14) 0.0199(13) -0.0009(10) 0.0081(10) -0.0038(10)
C2 0.0295(17) 0.0245(18) 0.0308(19) -0.0012(14) 0.0150(15) -0.0023(14)
C3 0.048(2) 0.030(2) 0.038(2) -0.0148(16) 0.0225(18) -0.0092(17)
C4 0.047(2) 0.047(2) 0.038(2) -0.0215(18) 0.0117(18) -0.0224(19)
C5 0.0283(18) 0.048(2) 0.034(2) -0.0113(17) 0.0069(15) -0.0117(17)
C6 0.0212(15) 0.0257(18) 0.0204(16) 0.0013(13) 0.0069(12) -0.0038(13)
C7 0.0187(14) 0.0245(17) 0.0202(15) 0.0039(13) 0.0057(12) -0.0010(13)
C8 0.0183(15) 0.038(2) 0.0267(17) 0.0063(15) -0.0002(13) -0.0019(15)
C9 0.0175(15) 0.043(2) 0.0333(19) 0.0052(16) 0.0066(14) 0.0091(15)
C10 0.0280(17) 0.0298(19) 0.0315(19) 0.0007(15) 0.0120(15) 0.0125(15)
C11 0.0232(16) 0.0247(18) 0.0213(16) 0.0009(13) 0.0040(13) 0.0062(13)
C12 0.0160(14) 0.0221(17) 0.0174(15) 0.0042(12) 0.0075(12) 0.0008(12)
P13 0.0181(4) 0.0177(4) 0.0210(4) 0.0018(3) 0.0060(3) 0.0007(3)
C14 0.0320(18) 0.0254(19) 0.0313(19) 0.0066(14) 0.0105(15) 0.0067(15)
C15 0.0243(16) 0.0219(17) 0.0185(15) 0.0021(12) 0.0076(12) -0.0024(13)
C16 0.0235(16) 0.030(2) 0.0302(18) -0.0035(14) 0.0089(14) -0.0032(14)
C17 0.0348(19) 0.034(2) 0.037(2) -0.0041(16) 0.0223(16) 0.0002(16)
C18 0.046(2) 0.045(2) 0.0257(18) -0.0124(16) 0.0150(16) -0.0087(18)
C19 0.0351(19) 0.045(2) 0.0250(18) -0.0026(16) 0.0040(15) -0.0048(17)
C20 0.0261(16) 0.0329(19) 0.0237(17) 0.0025(14) 0.0072(14) -0.0009(14)
C21 0.0240(16) 0.0160(16) 0.0310(18) -0.0006(13) 0.0127(14) -0.0010(13)
C22 0.0243(16) 0.0217(17) 0.0327(18) -0.0052(14) 0.0161(14) -0.0013(13)
C23 0.0256(17) 0.029(2) 0.042(2) -0.0106(16) 0.0075(15) -0.0040(15)
C24 0.0288(19) 0.027(2) 0.066(3) -0.0092(18) 0.0249(19) -0.0089(15)
C25 0.041(2) 0.027(2) 0.058(3) 0.0098(18) 0.0267(19) -0.0055(17)
C26 0.0357(19) 0.0261(19) 0.035(2) 0.0024(15) 0.0135(16) -0.0022(15)
P27 0.0160(4) 0.0184(4) 0.0179(4) 0.0008(3) 0.0048(3) -0.0002(3)
C28 0.0227(16) 0.0308(19) 0.0265(17) 0.0062(14) 0.0058(13) 0.0053(14)
C29 0.0146(13) 0.0230(16) 0.0158(14) 0.0001(12) 0.0005(11) 0.0007(12)
C30 0.0211(15) 0.0268(18) 0.0243(17) 0.0002(13) 0.0074(13) -0.0015(13)
C31 0.0294(17) 0.042(2) 0.0224(17) 0.0032(15) 0.0124(14) -0.0031(16)
C32 0.039(2) 0.042(2) 0.0270(19) -0.0077(16) 0.0151(16) -0.0024(17)
C33 0.043(2) 0.0265(19) 0.0324(19) -0.0078(15) 0.0110(16) -0.0032(16)
C34 0.0240(16) 0.0224(17) 0.0251(16) 0.0009(13) 0.0071(13) 0.0010(13)
C35 0.0222(15) 0.0201(16) 0.0161(15) 0.0011(12) 0.0077(12) -0.0021(13)
C36 0.0254(16) 0.0235(18) 0.0278(17) 0.0003(14) 0.0057(14) -0.0012(14)
C37 0.0214(17) 0.045(2) 0.038(2) 0.0004(17) 0.0088(15) -0.0056(16)
C38 0.0310(19) 0.040(2) 0.045(2) -0.0116(18) 0.0140(17) -0.0208(17)
C39 0.042(2) 0.029(2) 0.052(2) -0.0114(17) 0.0244(18) -0.0123(17)
C40 0.0235(16) 0.0242(18) 0.039(2) -0.0021(15) 0.0132(15) -0.0037(14)
C41 0.0327(19) 0.0250(19) 0.054(2) -0.0074(17) 0.0183(17) -0.0018(15)
Cl2 0.0390(5) 0.0523(6) 0.0594(6) -0.0153(5) 0.0185(5) 0.0028(5)
Cl3 0.0300(5) 0.0551(7) 0.1157(10) -0.0357(7) 0.0228(6) -0.0034(5)
Cl4 0.0818(8) 0.0593(7) 0.0580(7) 0.0076(6) 0.0280(6) 0.0083(6)

loop_
_atom_type_symbol
_atom_type_description
_atom_type_scat_dispersion_real
_atom_type_scat_dispersion_imag
_atom_type_scat_source
C C 0.0033 0.0016 'International Tables Vol C Tables 4.2.6.8 and 6.1.1.4'
H H 0.0000 0.0000 'International Tables Vol C Tables 4.2.6.8 and 6.1.1.4'
N N 0.0061 0.0033 'International Tables Vol C Tables 4.2.6.8 and 6.1.1.4'
P P 0.1023 0.0942 'International Tables Vol C Tables 4.2.6.8 and 6.1.1.4'
Cl Cl 0.1484 0.1585 'International Tables Vol C Tables 4.2.6.8 and 6.1.1.4'
Ir Ir -1.4442 7.9887 'International Tables Vol C Tables 4.2.6.8 and 6.1.1.4'

loop_
_geom_angle_atom_site_label_1
_geom_angle_atom_site_label_2
_geom_angle_atom_site_label_3
_geom_angle
_geom_angle_site_symmetry_1
_geom_angle_site_symmetry_3
_geom_angle_publ_flag
C12 Ir N1 79.46(10) . . ?
C12 Ir P27 89.61(8) . . ?
N1 Ir P27 91.45(6) . . ?
C12 Ir P13 89.97(8) . . ?
N1 Ir P13 91.09(6) . . ?
P27 Ir P13 177.31(3) . . ?
C12 Ir Cl1 174.09(8) . . ?
N1 Ir Cl1 94.95(7) . . ?
P27 Ir Cl1 92.45(3) . . ?
P13 Ir Cl1 88.22(3) . . ?
C12 Ir H1 94.7(12) . . ?
N1 Ir H1 173.8(11) . . ?
P27 Ir H1 86.4(12) . . ?
P13 Ir H1 91.0(12) . . ?
Cl1 Ir H1 91.0(12) . . ?
C2 N1 C6 119.6(3) . . ?
C2 N1 Ir 125.7(2) . . ?
C6 N1 Ir 114.63(19) . . ?
N1 C2 C3 122.2(3) . . ?
N1 C2 H2 118.9 . . ?
C3 C2 H2 118.9 . . ?
C2 C3 C4 118.7(3) . . ?
C2 C3 H3 120.6 . . ?
C4 C3 H3 120.6 . . ?
C5 C4 C3 119.5(3) . . ?
C5 C4 H4 120.2 . . ?
C3 C4 H4 120.2 . . ?
C4 C5 C6 119.9(3) . . ?
C4 C5 H5 120.1 . . ?
C6 C5 H5 120.1 . . ?
N1 C6 C5 120.1(3) . . ?
N1 C6 C7 114.1(3) . . ?
C5 C6 C7 125.8(3) . . ?
C8 C7 C12 121.1(3) . . ?
C8 C7 C6 122.5(3) . . ?
C12 C7 C6 116.4(3) . . ?
C9 C8 C7 120.2(3) . . ?
C9 C8 H8 119.9 . . ?
C7 C8 H8 119.9 . . ?
C8 C9 C10 119.7(3) . . ?
C8 C9 H9 120.2 . . ?
C10 C9 H9 120.2 . . ?
C11 C10 C9 120.5(3) . . ?
C11 C10 H10 119.7 . . ?
C9 C10 H10 119.7 . . ?
C10 C11 C12 121.7(3) . . ?
C10 C11 H11 119.1 . . ?
C12 C11 H11 119.1 . . ?
C11 C12 C7 116.7(3) . . ?
C11 C12 Ir 127.9(2) . . ?
C7 C12 Ir 115.5(2) . . ?
C14 P13 C15 103.73(14) . . ?
C14 P13 C21 101.05(14) . . ?
C15 P13 C21 103.53(14) . . ?
C14 P13 Ir 115.73(11) . . ?
C15 P13 Ir 112.90(10) . . ?
C21 P13 Ir 118.04(10) . . ?
P13 C14 H14A 109.5 . . ?
P13 C14 H14B 109.5 . . ?
H14A C14 H14B 109.5 . . ?
P13 C14 H14C 109.5 . . ?
H14A C14 H14C 109.5 . . ?
H14B C14 H14C 109.5 . . ?
C20 C15 C16 118.7(3) . . ?
C20 C15 P13 121.6(2) . . ?
C16 C15 P13 119.4(2) . . ?
C17 C16 C15 120.4(3) . . ?
C17 C16 H16 119.8 . . ?
C15 C16 H16 119.8 . . ?
C16 C17 C18 120.1(3) . . ?
C16 C17 H17 120.0 . . ?
C18 C17 H17 120.0 . . ?
C19 C18 C17 120.2(3) . . ?
C19 C18 H18 119.9 . . ?
C17 C18 H18 119.9 . . ?
C18 C19 C20 120.0(3) . . ?
C18 C19 H19 120.0 . . ?
C20 C19 H19 120.0 . . ?
C19 C20 C15 120.6(3) . . ?
C19 C20 H20 119.7 . . ?
C15 C20 H20 119.7 . . ?
C22 C21 C26 119.2(3) . . ?
C22 C21 P13 121.5(2) . . ?
C26 C21 P13 119.2(2) . . ?
C21 C22 C23 120.2(3) . . ?
C21 C22 H22 119.9 . . ?
C23 C22 H22 119.9 . . ?
C24 C23 C22 120.0(3) . . ?
C24 C23 H23 120.0 . . ?
C22 C23 H23 120.0 . . ?
C25 C24 C23 120.6(3) . . ?
C25 C24 H24 119.7 . . ?
C23 C24 H24 119.7 . . ?
C24 C25 C26 119.9(3) . . ?
C24 C25 H25 120.1 . . ?
C26 C25 H25 120.1 . . ?
C25 C26 C21 120.1(3) . . ?
C25 C26 H26 119.9 . . ?
C21 C26 H26 119.9 . . ?
C28 P27 C29 102.27(13) . . ?
C28 P27 C35 104.03(14) . . ?
C29 P27 C35 101.26(13) . . ?
C28 P27 Ir 114.89(10) . . ?
C29 P27 Ir 119.07(10) . . ?
C35 P27 Ir 113.31(9) . . ?
P27 C28 H28A 109.5 . . ?
P27 C28 H28B 109.5 . . ?
H28A C28 H28B 109.5 . . ?
P27 C28 H28C 109.5 . . ?
H28A C28 H28C 109.5 . . ?
H28B C28 H28C 109.5 . . ?
C34 C29 C30 118.8(3) . . ?
C34 C29 P27 122.4(2) . . ?
C30 C29 P27 118.7(2) . . ?
C31 C30 C29 120.7(3) . . ?
C31 C30 H30 119.7 . . ?
C29 C30 H30 119.7 . . ?
C32 C31 C30 119.9(3) . . ?
C32 C31 H31 120.0 . . ?
C30 C31 H31 120.0 . . ?
C31 C32 C33 119.9(3) . . ?
C31 C32 H32 120.0 . . ?
C33 C32 H32 120.0 . . ?
C32 C33 C34 120.5(3) . . ?
C32 C33 H33 119.7 . . ?
C34 C33 H33 119.7 . . ?
C33 C34 C29 120.1(3) . . ?
C33 C34 H34 119.9 . . ?
C29 C34 H34 119.9 . . ?
C40 C35 C36 118.3(3) . . ?
C40 C35 P27 121.9(2) . . ?
C36 C35 P27 119.7(2) . . ?
C37 C36 C35 120.6(3) . . ?
C37 C36 H36 119.7 . . ?
C35 C36 H36 119.7 . . ?
C38 C37 C36 120.0(3) . . ?
C38 C37 H37 120.0 . . ?
C36 C37 H37 120.0 . . ?
C39 C38 C37 119.8(3) . . ?
C39 C38 H38 120.1 . . ?
C37 C38 H38 120.1 . . ?
C40 C39 C38 120.5(3) . . ?
C40 C39 H39 119.8 . . ?
C38 C39 H39 119.8 . . ?
C39 C40 C35 120.7(3) . . ?
C39 C40 H40 119.6 . . ?
C35 C40 H40 119.6 . . ?
Cl4 C41 Cl2 110.83(19) . . ?
Cl4 C41 Cl3 111.1(2) . . ?
Cl2 C41 Cl3 109.60(19) . . ?
Cl4 C41 H41 108.4 . . ?
Cl2 C41 H41 108.4 . . ?
Cl3 C41 H41 108.4 . . ?

loop_
_geom_bond_atom_site_label_1
_geom_bond_atom_site_label_2
_geom_bond_distance
_geom_bond_site_symmetry_2
_geom_bond_publ_flag
Ir C12 2.013(3) . ?
Ir N1 2.140(2) . ?
Ir P27 2.3053(8) . ?
Ir P13 2.3053(8) . ?
Ir Cl1 2.4943(7) . ?
Ir H1 1.41(3) . ?
N1 C2 1.341(4) . ?
N1 C6 1.360(4) . ?
C2 C3 1.375(4) . ?
C2 H2 0.9300 . ?
C3 C4 1.382(5) . ?
C3 H3 0.9300 . ?
C4 C5 1.373(5) . ?
C4 H4 0.9300 . ?
C5 C6 1.388(4) . ?
C5 H5 0.9300 . ?
C6 C7 1.474(4) . ?
C7 C8 1.398(4) . ?
C7 C12 1.413(4) . ?
C8 C9 1.372(5) . ?
C8 H8 0.9300 . ?
C9 C10 1.384(4) . ?
C9 H9 0.9300 . ?
C10 C11 1.381(4) . ?
C10 H10 0.9300 . ?
C11 C12 1.400(4) . ?
C11 H11 0.9300 . ?
P13 C14 1.820(3) . ?
P13 C15 1.821(3) . ?
P13 C21 1.830(3) . ?
C14 H14A 0.9600 . ?
C14 H14B 0.9600 . ?
C14 H14C 0.9600 . ?
C15 C20 1.387(4) . ?
C15 C16 1.403(4) . ?
C16 C17 1.377(4) . ?
C16 H16 0.9300 . ?
C17 C18 1.383(5) . ?
C17 H17 0.9300 . ?
C18 C19 1.379(5) . ?
C18 H18 0.9300 . ?
C19 C20 1.386(5) . ?
C19 H19 0.9300 . ?
C20 H20 0.9300 . ?
C21 C22 1.381(4) . ?
C21 C26 1.401(4) . ?
C22 C23 1.390(4) . ?
C22 H22 0.9300 . ?
C23 C24 1.376(5) . ?
C23 H23 0.9300 . ?
C24 C25 1.373(5) . ?
C24 H24 0.9300 . ?
C25 C26 1.385(4) . ?
C25 H25 0.9300 . ?
C26 H26 0.9300 . ?
P27 C28 1.815(3) . ?
P27 C29 1.829(3) . ?
P27 C35 1.833(3) . ?
C28 H28A 0.9600 . ?
C28 H28B 0.9600 . ?
C28 H28C 0.9600 . ?
C29 C34 1.392(4) . ?
C29 C30 1.396(4) . ?
C30 C31 1.385(4) . ?
C30 H30 0.9300 . ?
C31 C32 1.380(5) . ?
C31 H31 0.9300 . ?
C32 C33 1.381(5) . ?
C32 H32 0.9300 . ?
C33 C34 1.386(4) . ?
C33 H33 0.9300 . ?
C34 H34 0.9300 . ?
C35 C40 1.390(4) . ?
C35 C36 1.397(4) . ?
C36 C37 1.383(4) . ?
C36 H36 0.9300 . ?
C37 C38 1.379(5) . ?
C37 H37 0.9300 . ?
C38 C39 1.378(5) . ?
C38 H38 0.9300 . ?
C39 C40 1.376(4) . ?
C39 H39 0.9300 . ?
C40 H40 0.9300 . ?
C41 Cl4 1.749(4) . ?
C41 Cl2 1.753(3) . ?
C41 Cl3 1.759(3) . ?
C41 H41 0.9800 . ?
